data_7210735
loop_
_publ_author_name
'Yu, Kai'
'Yu, Yang'
'Jiang, Bo-Dong'
'Zhou, Bai-Bin'

_publ_section_title
;
 Assembly of organic--inorganic hybrid supramolecular materials based on
 {P2W18O62}6&#x2212; anion and Cu(ii)/Mn(ii) complex
;
_journal_issue 25
_journal_name_full CrystEngComm
_journal_page_first 5156
_journal_paper_doi 10.1039/c3ce40088c
_journal_volume 15
_journal_year 2013
_chemical_formula_moiety '2(C48 H33 Mn2 N8 O64 P2 W18), 2(C36 H24 Mn N6'
_chemical_formula_sum 'C168 H128 Mn6 N28 O135 P4 W36'
_chemical_formula_weight 11771.10
_chemical_name_systematic
;
?
;
_space_group_IT_number 14
_symmetry_cell_setting monoclinic
_symmetry_space_group_name_Hall '-P 2ybc'
_symmetry_space_group_name_H-M 'P 1 21/c 1'
_atom_sites_solution_hydrogens geom
_atom_sites_solution_primary direct
_atom_sites_solution_secondary difmap
_audit_creation_method SHELXL-97
_cell_angle_alpha 90.00
_cell_angle_beta 101.189(1)
_cell_angle_gamma 90.00
_cell_formula_units_Z 2
_cell_length_a 29.7818(17)
_cell_length_b 23.1391(13)
_cell_length_c 17.8019(10)
_cell_measurement_reflns_used 9514
_cell_measurement_temperature 293(2)
_cell_measurement_theta_max 28.26
_cell_measurement_theta_min 2.36
_cell_volume 12034.5(12)
_computing_cell_refinement 'Bruker SMART'
_computing_data_collection 'Bruker SMART'
_computing_data_reduction 'Bruker SAINT'
_computing_molecular_graphics 'Bruker SHELXTL'
_computing_publication_material 'Bruker SHELXTL'
_computing_structure_refinement 'SHELXL-97 (Sheldrick, 1997)'
_computing_structure_solution 'SHELXS-97 (Sheldrick, 1990)'
_diffrn_ambient_temperature 293(2)
_diffrn_measured_fraction_theta_full 0.979
_diffrn_measured_fraction_theta_max 0.979
_diffrn_measurement_device_type 'CCD area detector'
_diffrn_measurement_method 'phi and omega scans'
_diffrn_radiation_monochromator graphite
_diffrn_radiation_source 'fine-focus sealed tube'
_diffrn_radiation_type MoK\a
_diffrn_radiation_wavelength 0.71073
_diffrn_reflns_av_R_equivalents 0.0390
_diffrn_reflns_av_sigmaI/netI 0.0383
_diffrn_reflns_limit_h_max 39
_diffrn_reflns_limit_h_min -39
_diffrn_reflns_limit_k_max 29
_diffrn_reflns_limit_k_min -30
_diffrn_reflns_limit_l_max 22
_diffrn_reflns_limit_l_min -23
_diffrn_reflns_number 101745
_diffrn_reflns_theta_full 28.30
_diffrn_reflns_theta_max 28.30
_diffrn_reflns_theta_min 2.36
_exptl_absorpt_coefficient_mu 17.555
_exptl_absorpt_correction_T_max 0.042
_exptl_absorpt_correction_T_min 0.029
_exptl_absorpt_correction_type multi-scan
_exptl_absorpt_process_details 'Higashi, T. (1995). Program for Absorption Correction. Rigaku Corporation, Tokyo, Japan.'
_exptl_crystal_colour yellow
_exptl_crystal_density_diffrn 3.248
_exptl_crystal_density_meas 3.248
_exptl_crystal_density_method 'not measured'
_exptl_crystal_description block
_exptl_crystal_F_000 10572
_exptl_crystal_size_max 0.22
_exptl_crystal_size_mid 0.20
_exptl_crystal_size_min 0.18
_refine_diff_density_max 1.480
_refine_diff_density_min -2.559
_refine_diff_density_rms 0.278
_refine_ls_extinction_method none
_refine_ls_goodness_of_fit_ref 1.040
_refine_ls_hydrogen_treatment constr
_refine_ls_matrix_type full
_refine_ls_number_parameters 1712
_refine_ls_number_reflns 29300
_refine_ls_number_restraints 56
_refine_ls_restrained_S_all 1.040
_refine_ls_R_factor_all 0.0394
_refine_ls_R_factor_gt 0.0278
_refine_ls_shift/su_max 0.002
_refine_ls_shift/su_mean 0.000
_refine_ls_structure_factor_coef Fsqd
_refine_ls_weighting_details 'calc w=1/[\s^2^(Fo^2^)+(0.0226P)^2^+0.0000P] where P=(Fo^2^+2Fc^2^)/3'
_refine_ls_weighting_scheme calc
_refine_ls_wR_factor_gt 0.0556
_refine_ls_wR_factor_ref 0.0589
_reflns_number_gt 24140
_reflns_number_total 29300
_reflns_threshold_expression >2sigma(I)
_cod_data_source_file c3ce40088c.txt
_cod_data_source_block yuy9030_0m
_cod_depositor_comments
;
The following automatic conversions were performed:

'_symmetry_cell_setting' value 'Monoclinic' changed to 'monoclinic'
according to /home/saulius/struct/CIF-dictionaries/cif_core.dic
dictionary named 'cif_core.dic' version 2.4.2 from 2011-04-26.

Automatic conversion script
Id: cif_fix_values 1891 2012-01-12 08:04:46Z andrius 
;
_cod_original_sg_symbol_H-M 'P 21/c'
_cod_database_code 7210735

loop_
_symmetry_equiv_pos_as_xyz
'x, y, z'
'-x, y+1/2, -z+1/2'
'-x, -y, -z'
'x, -y-1/2, z-1/2'

loop_
_atom_site_label
_atom_site_type_symbol
_atom_site_fract_x
_atom_site_fract_y
_atom_site_fract_z
_atom_site_U_iso_or_equiv
_atom_site_adp_type
_atom_site_occupancy
_atom_site_symmetry_multiplicity
_atom_site_calc_flag
_atom_site_refinement_flags
_atom_site_disorder_assembly
_atom_site_disorder_group
P1 P 0.18118(4) 0.51769(6) 0.70842(7) 0.0122(3) Uani 1 1 d . . .
P2 P 0.31651(4) 0.52395(5) 0.77802(7) 0.0114(3) Uani 1 1 d . . .
W1 W 0.199211(7) 0.522556(9) 0.519547(12) 0.01726(5) Uani 1 1 d . . .
W2 W 0.302202(7) 0.654014(9) 0.871980(12) 0.01616(5) Uani 1 1 d . . .
W3 W 0.411780(7) 0.490609(10) 0.922625(12) 0.01830(5) Uani 1 1 d . . .
W4 W 0.185863(7) 0.647465(9) 0.607290(12) 0.01697(5) Uani 1 1 d . . .
W5 W 0.322238(7) 0.388273(9) 0.689083(12) 0.01514(4) Uani 1 1 d . . .
W6 W 0.170670(7) 0.521354(9) 0.901620(12) 0.01761(5) Uani 1 1 d . . .
W7 W 0.312675(7) 0.392044(9) 0.874202(12) 0.01589(5) Uani 1 1 d . . .
W8 W 0.089120(7) 0.471375(10) 0.564475(13) 0.01941(5) Uani 1 1 d . . .
W9 W 0.313212(7) 0.652110(9) 0.668456(12) 0.01539(5) Uani 1 1 d . . .
W10 W 0.174958(7) 0.647142(9) 0.809651(12) 0.01675(5) Uani 1 1 d . . .
W11 W 0.077223(7) 0.467718(10) 0.750802(13) 0.01964(5) Uani 1 1 d . . .
W12 W 0.327124(7) 0.525127(9) 0.585074(12) 0.01600(5) Uani 1 1 d . . .
W13 W 0.298517(7) 0.530101(9) 0.967721(12) 0.01725(5) Uani 1 1 d . . .
W14 W 0.412408(7) 0.613442(9) 0.821034(12) 0.01606(5) Uani 1 1 d . . .
W15 W 0.078049(7) 0.595718(9) 0.659158(13) 0.01847(5) Uani 1 1 d . . .
W16 W 0.194617(7) 0.384690(9) 0.620291(12) 0.01661(5) Uani 1 1 d . . .
W17 W 0.184931(7) 0.382863(9) 0.804905(12) 0.01594(5) Uani 1 1 d . . .
W18 W 0.424364(7) 0.483494(10) 0.737567(12) 0.01789(5) Uani 1 1 d . . .
Mn1 Mn 0.48911(3) 0.75200(4) 0.85942(5) 0.02037(18) Uani 1 1 d . . .
Mn2 Mn 0.00091(3) 0.73217(4) 0.62599(5) 0.02251(18) Uani 1 1 d . . .
Mn3 Mn 0.24156(3) 0.49580(4) 0.25439(6) 0.0369(3) Uani 1 1 d . . .
O1 O 0.29536(11) 0.55511(14) 0.83806(18) 0.0139(7) Uani 1 1 d U . .
O1W O 0.53534(13) 0.58363(18) 0.8553(2) 0.0348(10) Uani 1 1 d . . .
H1WA H 0.5613 0.5743 0.8815 0.042 Uiso 1 1 d R . .
H1WB H 0.5189 0.5584 0.8282 0.042 Uiso 1 1 d R . .
O2 O 0.24866(11) 0.37850(15) 0.82884(19) 0.0181(8) Uani 1 1 d . . .
O2W O 0.85535(16) 0.7123(3) 0.5830(3) 0.0782(19) Uani 1 1 d U . .
H2WA H 0.8566 0.7222 0.5375 0.094 Uiso 1 1 d R . .
H2WB H 0.8798 0.7096 0.6166 0.094 Uiso 1 1 d R . .
O3 O 0.25173(11) 0.64751(15) 0.62295(19) 0.0163(8) Uani 1 1 d . . .
O3W O 0.6300(5) 0.7375(7) 0.9510(10) 0.047(2) Uani 0.387(13) 1 d PU A 1
O3W' O 0.6365(3) 0.7195(5) 0.9182(6) 0.047(2) Uani 0.613(13) 1 d PU A 2
O4 O 0.12146(11) 0.40939(15) 0.7692(2) 0.0190(8) Uani 1 1 d . . .
O4W O 0.2431(4) 0.7873(5) 0.7357(7) 0.078(4) Uani 0.50 1 d PU . .
H4WA H 0.2315 0.7896 0.6883 0.094 Uiso 0.50 1 d PR . .
H4WB H 0.2259 0.7888 0.7686 0.094 Uiso 0.50 1 d PR . .
O5 O 0.38355(11) 0.42037(15) 0.72221(19) 0.0168(8) Uani 1 1 d . . .
O5W O 0.54462(13) 0.69497(19) 0.8979(3) 0.0482(13) Uani 1 1 d . . .
H5WA H 0.5685 0.7071 0.9280 0.058 Uiso 1 1 d R . .
H5WB H 0.5429 0.6599 0.8834 0.058 Uiso 1 1 d R . .
O6 O 0.31437(11) 0.44913(15) 0.61622(19) 0.0175(8) Uani 1 1 d . . .
O6W O -0.05633(13) 0.6774(2) 0.5774(3) 0.0470(13) Uani 1 1 d . . .
H6WA H -0.0801 0.6920 0.5499 0.056 Uiso 1 1 d R . .
H6WB H -0.0551 0.6412 0.5859 0.056 Uiso 1 1 d R . .
O7 O 0.23753(11) 0.64924(15) 0.8562(2) 0.0185(8) Uani 1 1 d . . .
O8 O 0.25856(11) 0.37776(15) 0.66590(19) 0.0180(8) Uani 1 1 d . . .
O9 O 0.36283(11) 0.52101(15) 0.96257(19) 0.0186(8) Uani 1 1 d . . .
O10 O 0.36995(11) 0.52795(14) 0.80453(19) 0.0140(7) Uani 1 1 d . . .
O11 O 0.20954(12) 0.44641(15) 0.56137(19) 0.0195(8) Uani 1 1 d . . .
O12 O 0.18766(11) 0.44622(15) 0.8740(2) 0.0193(8) Uani 1 1 d . . .
O13 O 0.33213(11) 0.60724(15) 0.59041(19) 0.0182(8) Uani 1 1 d . . .
O14 O 0.13270(11) 0.41045(16) 0.5944(2) 0.0209(8) Uani 1 1 d U . .
O15 O 0.38545(11) 0.51753(15) 0.6511(2) 0.0193(8) Uani 1 1 d . . .
O16 O 0.26252(11) 0.53432(15) 0.54618(19) 0.0187(8) Uani 1 1 d . . .
O17 O 0.37190(11) 0.42414(15) 0.89777(19) 0.0186(8) Uani 1 1 d . . .
O18 O 0.29727(11) 0.66612(15) 0.76558(19) 0.0180(8) Uani 1 1 d . . .
O19 O 0.18150(11) 0.34601(15) 0.70913(19) 0.0163(8) Uani 1 1 d . . .
O20 O 0.30372(11) 0.46007(15) 0.77287(18) 0.0147(7) Uani 1 1 d . . .
O21 O 0.32702(11) 0.35309(15) 0.78650(19) 0.0166(8) Uani 1 1 d . . .
O22 O 0.29275(11) 0.45267(15) 0.93014(19) 0.0190(8) Uani 1 1 d . . .
O23 O 0.16032(11) 0.60273(15) 0.8916(2) 0.0194(8) Uani 1 1 d . . .
O24 O 0.45063(11) 0.67076(15) 0.8383(2) 0.0208(8) Uani 1 1 d . . .
O25 O 0.32471(12) 0.71937(16) 0.6398(2) 0.0244(9) Uani 1 1 d . . .
O26 O 0.12785(11) 0.51585(14) 0.68141(19) 0.0144(7) Uani 1 1 d . . .
O27 O 0.11313(11) 0.50743(15) 0.8354(2) 0.0189(8) Uani 1 1 d . . .
O28 O 0.19837(11) 0.45508(14) 0.71716(19) 0.0154(7) Uani 1 1 d . . .
O29 O 0.13535(12) 0.50646(16) 0.5228(2) 0.0210(8) Uani 1 1 d . . .
O30 O 0.19165(11) 0.66164(16) 0.71340(19) 0.0180(8) Uani 1 1 d . . .
O31 O 0.19130(11) 0.54989(15) 0.78499(19) 0.0154(7) Uani 1 1 d . . .
O32 O 0.33765(13) 0.33200(16) 0.6375(2) 0.0248(9) Uani 1 1 d . . .
O33 O 0.44526(11) 0.56203(15) 0.7673(2) 0.0178(8) Uani 1 1 d . . .
O34 O 0.06114(11) 0.54493(16) 0.5725(2) 0.0240(9) Uani 1 1 d . . .
O35 O 0.19129(12) 0.32756(17) 0.5586(2) 0.0260(9) Uani 1 1 d . . .
O36 O 0.17166(12) 0.32628(16) 0.8587(2) 0.0249(9) Uani 1 1 d . . .
O37 O 0.03703(11) 0.64964(16) 0.6381(2) 0.0241(9) Uani 1 1 d . . .
O38 O 0.34334(12) 0.51044(17) 0.5002(2) 0.0228(9) Uani 1 1 d . . .
O39 O 0.20008(11) 0.54970(15) 0.64659(19) 0.0155(7) Uani 1 1 d . . .
O40 O 0.43491(11) 0.56543(15) 0.9104(2) 0.0198(8) Uani 1 1 d . . .
O41 O 0.05056(11) 0.54383(16) 0.7175(2) 0.0217(8) Uani 1 1 d . . .
O42 O 0.30452(11) 0.55372(14) 0.69972(18) 0.0137(7) Uani 1 1 d . . .
O43 O 0.23438(11) 0.53618(16) 0.9405(2) 0.0201(8) Uani 1 1 d . . .
O44 O 0.36589(11) 0.63760(15) 0.87249(19) 0.0179(8) Uani 1 1 d . . .
O45 O 0.44271(11) 0.46480(16) 0.8432(2) 0.0201(8) Uani 1 1 d . . .
O46 O 0.46964(12) 0.45855(18) 0.7015(2) 0.0287(9) Uani 1 1 d . . .
O47 O 0.31952(12) 0.33595(16) 0.9381(2) 0.0262(9) Uani 1 1 d . . .
O48 O 0.37477(11) 0.63661(15) 0.7311(2) 0.0187(8) Uani 1 1 d . . .
O49 O 0.03374(12) 0.43845(17) 0.7882(2) 0.0290(9) Uani 1 1 d . . .
O50 O 0.30602(11) 0.61163(15) 0.96502(19) 0.0194(8) Uani 1 1 d . . .
O51 O 0.19521(13) 0.51049(17) 0.4239(2) 0.0269(9) Uani 1 1 d . . .
O52 O 0.15948(12) 0.71359(16) 0.8356(2) 0.0255(9) Uani 1 1 d . . .
O53 O 0.05995(11) 0.44572(16) 0.6457(2) 0.0219(8) Uani 1 1 d . . .
O54 O 0.30980(12) 0.72236(16) 0.9066(2) 0.0267(9) Uani 1 1 d . . .
O55 O 0.18564(11) 0.60316(15) 0.51658(19) 0.0190(8) Uani 1 1 d . . .
O56 O 0.44868(12) 0.46696(18) 1.0021(2) 0.0308(10) Uani 1 1 d . . .
O57 O 0.11586(11) 0.62579(16) 0.7479(2) 0.0195(8) Uani 1 1 d . . .
O58 O 0.30396(13) 0.52058(17) 1.0642(2) 0.0291(10) Uani 1 1 d . . .
O59 O 0.15421(12) 0.50769(17) 0.9865(2) 0.0261(9) Uani 1 1 d . . .
O60 O 0.12450(11) 0.62547(15) 0.6074(2) 0.0195(8) Uani 1 1 d . . .
O61 O 0.17579(12) 0.71502(17) 0.5696(2) 0.0274(9) Uani 1 1 d . . .
O62 O 0.05504(12) 0.43965(17) 0.4867(2) 0.0292(10) Uani 1 1 d . . .
C1 C 0.48011(17) 0.8037(2) 1.0172(3) 0.0211(12) Uani 1 1 d . . .
C2 C 0.01182(17) 0.8016(2) 0.4809(3) 0.0223(12) Uani 1 1 d . . .
C3 C 0.08824(18) 0.7531(3) 0.4443(3) 0.0263(13) Uani 1 1 d . . .
H3 H 0.1147 0.7360 0.4342 0.032 Uiso 1 1 calc R . .
C4 C 0.4898(2) 0.8150(2) 0.7064(3) 0.0258(13) Uani 1 1 d . . .
C5 C 0.42171(18) 0.7387(3) 0.9806(3) 0.0279(13) Uani 1 1 d . . .
H5 H 0.4065 0.7122 0.9454 0.034 Uiso 1 1 calc R . .
C6 C 0.06779(19) 0.7971(3) 0.3993(3) 0.0300(14) Uani 1 1 d U . .
H6 H 0.0797 0.8100 0.3577 0.036 Uiso 1 1 calc R . .
C7 C 0.06908(18) 0.7339(3) 0.5057(3) 0.0260(13) Uani 1 1 d . . .
H7 H 0.0830 0.7031 0.5349 0.031 Uiso 1 1 calc R . .
C8 C -0.0018(2) 0.7929(3) 0.7799(3) 0.0290(14) Uani 1 1 d . . .
C9 C 0.51857(19) 0.8340(2) 0.9982(3) 0.0230(12) Uani 1 1 d . . .
C10 C 0.40426(18) 0.7494(3) 1.0472(3) 0.0256(13) Uani 1 1 d . . .
H10 H 0.3779 0.7309 1.0550 0.031 Uiso 1 1 calc R . .
C11 C -0.02678(19) 0.8292(3) 0.5038(3) 0.0254(13) Uani 1 1 d . . .
C12 C 0.42647(18) 0.7871(3) 1.0995(3) 0.0277(13) Uani 1 1 d . . .
H12 H 0.4158 0.7944 1.1443 0.033 Uiso 1 1 calc R . .
C13 C 0.0432(2) 0.8067(2) 0.7666(3) 0.0264(13) Uani 1 1 d . . .
C14 C 0.4442(2) 0.8247(3) 0.7180(3) 0.0279(13) Uani 1 1 d . . .
C15 C 0.0285(2) 0.8225(3) 0.4172(3) 0.0293(14) Uani 1 1 d . . .
C16 C 0.1612(2) 0.5605(3) 0.1553(3) 0.0319(15) Uani 1 1 d . . .
C17 C 0.4145(2) 0.8603(3) 0.6672(3) 0.0336(15) Uani 1 1 d U . .
C18 C 0.0120(2) 0.8605(3) 0.8879(4) 0.0401(17) Uani 1 1 d . . .
H18 H 0.0018 0.8783 0.9283 0.048 Uiso 1 1 calc R . .
C19 C -0.0743(2) 0.8378(3) 0.5898(4) 0.0322(15) Uani 1 1 d . . .
H19 H -0.0834 0.8258 0.6345 0.039 Uiso 1 1 calc R . .
C20 C 0.3408(2) 0.5386(3) 0.3119(4) 0.0367(16) Uani 1 1 d . A .
C21 C 0.3873(2) 0.7977(3) 0.7815(4) 0.0342(15) Uani 1 1 d . . .
H21 H 0.3777 0.7772 0.8204 0.041 Uiso 1 1 calc R . .
C22 C 0.5037(2) 0.8413(3) 0.6423(4) 0.0389(17) Uani 1 1 d . . .
C23 C -0.0176(2) 0.8191(3) 0.8410(4) 0.0349(15) Uani 1 1 d U . .
C24 C 0.5650(2) 0.8528(3) 0.9126(4) 0.0329(15) Uani 1 1 d . . .
H24 H 0.5731 0.8456 0.8657 0.039 Uiso 1 1 calc R . .
C25 C 0.1006(2) 0.7855(3) 0.7018(4) 0.0334(15) Uani 1 1 d . . .
H25 H 0.1110 0.7657 0.6631 0.040 Uiso 1 1 calc R . .
C26 C 0.4657(2) 0.8149(3) 1.0855(3) 0.0276(13) Uani 1 1 d . . .
C27 C 0.0705(2) 0.8455(3) 0.8148(4) 0.0343(15) Uani 1 1 d . . .
C28 C 0.2451(2) 0.3690(3) 0.2058(4) 0.0305(14) Uani 1 1 d . . .
C29 C 0.1388(2) 0.5247(3) 0.2018(4) 0.0332(16) Uani 1 1 d . . .
C30 C 0.5582(2) 0.7657(3) 0.7390(4) 0.0379(16) Uani 1 1 d . . .
H30 H 0.5774 0.7410 0.7717 0.045 Uiso 1 1 calc R . .
C31 C 0.0902(2) 0.5288(3) 0.1964(4) 0.0453(19) Uani 1 1 d . . .
C32 C -0.0978(2) 0.8835(3) 0.5497(4) 0.0437(18) Uani 1 1 d . . .
H32 H -0.1222 0.9007 0.5668 0.052 Uiso 1 1 calc R . .
C33 C 0.5909(2) 0.8931(3) 0.9607(4) 0.0432(18) Uani 1 1 d U . .
H33 H 0.6152 0.9124 0.9462 0.052 Uiso 1 1 calc R . .
C34 C -0.0605(2) 0.8031(3) 0.8543(4) 0.0409(17) Uani 1 1 d . . .
H34 H -0.0721 0.8198 0.8941 0.049 Uiso 1 1 calc R . .
C35 C 0.3136(2) 0.5743(3) 0.3503(3) 0.0332(15) Uani 1 1 d . . .
C36 C 0.1311(2) 0.8213(3) 0.7493(4) 0.0373(16) Uani 1 1 d U . .
H36 H 0.1614 0.8240 0.7434 0.045 Uiso 1 1 calc R . .
C37 C 0.5422(2) 0.8738(3) 1.0516(4) 0.0388(17) Uani 1 1 d . . .
C38 C 0.1163(2) 0.8522(3) 0.8042(4) 0.0423(17) Uani 1 1 d . . .
H38 H 0.1360 0.8776 0.8349 0.051 Uiso 1 1 calc R . .
C39 C -0.0673(2) 0.7384(3) 0.7480(4) 0.0360(15) Uani 1 1 d . . .
H39 H -0.0845 0.7107 0.7172 0.043 Uiso 1 1 calc R . .
C40 C 0.1355(3) 0.5981(3) 0.1016(4) 0.0438(19) Uani 1 1 d . . .
C41 C 0.0539(2) 0.8740(3) 0.8746(4) 0.0419(17) Uani 1 1 d U . .
H41 H 0.0717 0.9017 0.9044 0.050 Uiso 1 1 calc R . .
C42 C 0.2557(2) 0.3671(3) 0.2885(3) 0.0293(14) Uani 1 1 d . . .
C43 C -0.0480(2) 0.8764(3) 0.4607(4) 0.0418(18) Uani 1 1 d . . .
C44 C 0.3682(2) 0.8618(3) 0.6758(4) 0.0401(17) Uani 1 1 d . . .
H44 H 0.3471 0.8847 0.6436 0.048 Uiso 1 1 calc R . .
C45 C 0.2281(3) 0.5936(3) 0.1259(4) 0.0474(19) Uani 1 1 d . . .
H45 H 0.2598 0.5923 0.1333 0.057 Uiso 1 1 calc R . .
C46 C 0.2447(2) 0.3187(3) 0.1631(4) 0.0439(18) Uani 1 1 d . . .
C47 C 0.1435(2) 0.4562(3) 0.2974(4) 0.050(2) Uani 1 1 d . . .
H47 H 0.1608 0.4296 0.3301 0.060 Uiso 1 1 calc R . .
C48 C 0.5476(3) 0.8258(3) 0.6287(4) 0.048(2) Uani 1 1 d . . .
H48 H 0.5584 0.8416 0.5875 0.058 Uiso 1 1 calc R . .
C49 C 0.3548(2) 0.8297(3) 0.7314(4) 0.0394(17) Uani 1 1 d . . .
H49 H 0.3243 0.8291 0.7360 0.047 Uiso 1 1 calc R . .
C50 C 0.4906(3) 0.8558(3) 1.1386(4) 0.054(2) Uani 1 1 d . . .
H50 H 0.4814 0.8632 1.1846 0.065 Uiso 1 1 calc R . .
C51 C 0.2678(2) 0.4150(4) 0.4044(4) 0.050(2) Uani 1 1 d . . .
H51 H 0.2691 0.4490 0.4325 0.060 Uiso 1 1 calc R . .
C52 C 0.4306(3) 0.8892(3) 0.6071(4) 0.0475(19) Uani 1 1 d U . .
H52 H 0.4117 0.9153 0.5763 0.057 Uiso 1 1 calc R . .
C53 C 0.0052(3) 0.8696(3) 0.3740(4) 0.051(2) Uani 1 1 d . . .
H53 H 0.0154 0.8832 0.3312 0.062 Uiso 1 1 calc R . .
C54 C 0.5791(2) 0.9033(3) 1.0301(4) 0.055(2) Uani 1 1 d U . .
H54 H 0.5957 0.9300 1.0635 0.066 Uiso 1 1 calc R . .
C55 C 0.5732(2) 0.7885(4) 0.6756(4) 0.051(2) Uani 1 1 d . . .
H55 H 0.6016 0.7775 0.6659 0.061 Uiso 1 1 calc R . .
C56 C 0.3066(4) 0.6526(3) 0.4365(4) 0.069(3) Uani 1 1 d . . .
H56 H 0.3196 0.6800 0.4724 0.083 Uiso 1 1 calc R . .
C57 C 0.2282(2) 0.4246(3) 0.0959(4) 0.0485(19) Uani 1 1 d U . .
H57 H 0.2224 0.4606 0.0727 0.058 Uiso 1 1 calc R . .
C58 C 0.4730(3) 0.8790(3) 0.5945(4) 0.051(2) Uani 1 1 d . . .
H58 H 0.4824 0.8971 0.5536 0.061 Uiso 1 1 calc R . .
C59 C -0.0855(2) 0.7626(3) 0.8080(4) 0.051(2) Uani 1 1 d . . .
H59 H -0.1141 0.7512 0.8161 0.061 Uiso 1 1 calc R . .
C60 C -0.0849(2) 0.9027(3) 0.4859(4) 0.052(2) Uani 1 1 d . . .
H60 H -0.1004 0.9333 0.4584 0.063 Uiso 1 1 calc R . .
C61 C 0.1592(3) 0.6340(3) 0.0612(4) 0.061(3) Uani 1 1 d . . .
H61 H 0.1432 0.6597 0.0255 0.074 Uiso 1 1 calc R . .
C62 C 0.2601(4) 0.6487(3) 0.4149(5) 0.074(3) Uani 1 1 d . . .
H62 H 0.2409 0.6740 0.4344 0.089 Uiso 1 1 calc R . .
C63 C 0.3888(2) 0.5447(4) 0.3307(5) 0.060(2) Uani 1 1 d . . .
C64 C 0.2642(2) 0.3129(3) 0.3243(4) 0.0456(18) Uani 1 1 d . . .
C65 C 0.3341(3) 0.6160(3) 0.4051(4) 0.052(2) Uani 1 1 d . A .
C66 C 0.3831(3) 0.6160(4) 0.4250(6) 0.081(4) Uani 1 1 d . . .
H66 H 0.3974 0.6403 0.4640 0.097 Uiso 1 1 calc R A .
C67 C 0.2275(3) 0.3763(4) 0.0492(4) 0.066(3) Uani 1 1 d . . .
H67 H 0.2218 0.3802 -0.0038 0.079 Uiso 1 1 calc R . .
C68 C 0.0700(3) 0.4961(4) 0.2477(5) 0.057(2) Uani 1 1 d . . .
H68 H 0.0388 0.4990 0.2474 0.068 Uiso 1 1 calc R . .
C69 C 0.0961(3) 0.4610(4) 0.2965(5) 0.066(3) Uani 1 1 d . . .
H69 H 0.0831 0.4392 0.3307 0.079 Uiso 1 1 calc R . .
C70 C 0.2422(3) 0.6058(3) 0.3630(4) 0.0466(19) Uani 1 1 d . . .
H70 H 0.2106 0.6027 0.3494 0.056 Uiso 1 1 calc R . .
C71 C 0.5276(3) 0.8834(4) 1.1216(4) 0.061(2) Uani 1 1 d . . .
H71 H 0.5437 0.9093 1.1568 0.073 Uiso 1 1 calc R . .
C72 C 0.2055(3) 0.6323(3) 0.0729(4) 0.056(2) Uani 1 1 d . . .
H72 H 0.2217 0.6566 0.0460 0.068 Uiso 1 1 calc R . .
C73 C 0.0655(3) 0.5666(4) 0.1384(5) 0.065(3) Uani 1 1 d . . .
H73 H 0.0338 0.5688 0.1324 0.078 Uiso 1 1 calc R . .
C74 C 0.0865(3) 0.5986(4) 0.0931(5) 0.060(2) Uani 1 1 d . . .
H74 H 0.0691 0.6216 0.0555 0.072 Uiso 1 1 calc R . .
C75 C -0.0316(3) 0.8944(4) 0.3951(4) 0.064(3) Uani 1 1 d . . .
H75 H -0.0465 0.9243 0.3655 0.077 Uiso 1 1 calc R . .
C76 C 0.2632(3) 0.2626(3) 0.2794(6) 0.068(3) Uani 1 1 d . . .
H76 H 0.2688 0.2269 0.3036 0.081 Uiso 1 1 calc R . .
C77 C 0.3837(8) 0.4661(10) 0.2162(14) 0.041(3) Uani 0.387(13) 1 d PU A 1
H77A H 0.3961 0.4404 0.1831 0.049 Uiso 0.387(13) 1 d PR A 1
C77' C 0.4151(5) 0.5166(6) 0.2971(9) 0.041(3) Uani 0.613(13) 1 d PU A 2
H77B H 0.4478 0.5195 0.3123 0.049 Uiso 0.613(13) 1 d PR A 2
C78 C 0.3433(3) 0.4710(4) 0.2167(5) 0.065(3) Uani 1 1 d . . .
H78 H 0.3252 0.4472 0.1810 0.078 Uiso 1 1 calc R A 1
C79 C 0.4082(3) 0.5833(5) 0.3902(6) 0.083(4) Uani 1 1 d . A .
H79 H 0.4398 0.5852 0.4049 0.099 Uiso 1 1 calc R . .
C80 C 0.2775(3) 0.3625(4) 0.4431(4) 0.064(3) Uani 1 1 d . . .
H80 H 0.2860 0.3623 0.4962 0.077 Uiso 1 1 calc R . .
C81 C 0.2543(3) 0.2650(3) 0.2016(5) 0.067(3) Uani 1 1 d . . .
H81 H 0.2545 0.2313 0.1734 0.080 Uiso 1 1 calc R . .
C82 C 0.2352(3) 0.3241(4) 0.0818(5) 0.065(2) Uani 1 1 d . . .
H82 H 0.2344 0.2913 0.0512 0.078 Uiso 1 1 calc R . .
C83 C 0.2746(3) 0.3125(4) 0.4045(5) 0.069(3) Uani 1 1 d . . .
H83 H 0.2794 0.2777 0.4309 0.083 Uiso 1 1 calc R . .
C84 C 0.4086(9) 0.5005(11) 0.2664(14) 0.040(3) Uani 0.387(13) 1 d PU A 1
H84A H 0.4410 0.5017 0.2680 0.048 Uiso 0.387(13) 1 d PR A 1
C84' C 0.3960(5) 0.4817(7) 0.2376(9) 0.040(3) Uani 0.613(13) 1 d PU A 2
H84B H 0.4150 0.4627 0.2074 0.048 Uiso 0.613(13) 1 d PR A 2
N1 N 0.45856(14) 0.76430(19) 0.9653(3) 0.0206(10) Uani 1 1 d . . .
N2 N 0.52952(15) 0.8240(2) 0.9289(3) 0.0224(10) Uani 1 1 d . . .
N3 N 0.51716(16) 0.7782(2) 0.7543(3) 0.0281(11) Uani 1 1 d . . .
N4 N 0.43096(16) 0.7950(2) 0.7767(3) 0.0278(11) Uani 1 1 d . . .
N5 N 0.16423(18) 0.4889(2) 0.2524(3) 0.0371(14) Uani 1 1 d . . .
N6 N 0.23648(18) 0.4222(2) 0.1717(3) 0.0381(14) Uani 1 1 d . . .
N7 N 0.26741(17) 0.5690(2) 0.3314(3) 0.0313(12) Uani 1 1 d . . .
N8 N -0.03960(14) 0.81014(19) 0.5685(3) 0.0222(10) Uani 1 1 d . . .
N9 N 0.03227(14) 0.7573(2) 0.5243(3) 0.0221(10) Uani 1 1 d . . .
N10 N 0.05797(16) 0.7781(2) 0.7086(3) 0.0265(11) Uani 1 1 d . . .
N11 N -0.02687(16) 0.7528(2) 0.7330(3) 0.0294(11) Uani 1 1 d . . .
N12 N 0.31861(17) 0.5027(2) 0.2567(3) 0.0367(13) Uani 1 1 d . A .
N13 N 0.20791(18) 0.5582(2) 0.1669(3) 0.0384(13) Uani 1 1 d . . .
N14 N 0.25664(17) 0.4175(2) 0.3276(3) 0.0334(12) Uani 1 1 d . . .

loop_
_atom_site_aniso_label
_atom_site_aniso_U_11
_atom_site_aniso_U_22
_atom_site_aniso_U_33
_atom_site_aniso_U_23
_atom_site_aniso_U_13
_atom_site_aniso_U_12
P1 0.0108(6) 0.0101(6) 0.0155(6) -0.0001(5) 0.0024(5) -0.0007(5)
P2 0.0114(6) 0.0085(6) 0.0146(6) -0.0003(5) 0.0032(5) -0.0002(5)
W1 0.01941(11) 0.01628(11) 0.01575(10) 0.00033(8) 0.00256(8) -0.00142(8)
W2 0.01637(10) 0.01093(10) 0.02157(11) -0.00385(8) 0.00463(8) -0.00135(8)
W3 0.01424(10) 0.01830(11) 0.02066(11) 0.00292(9) -0.00080(8) 0.00038(8)
W4 0.01511(10) 0.01276(11) 0.02300(11) 0.00331(8) 0.00358(8) 0.00201(8)
W5 0.01765(10) 0.00969(10) 0.01833(10) -0.00097(8) 0.00412(8) 0.00207(8)
W6 0.02018(11) 0.01463(11) 0.01986(11) -0.00188(8) 0.00841(8) -0.00227(8)
W7 0.01899(10) 0.01068(10) 0.01779(10) 0.00192(8) 0.00302(8) 0.00038(8)
W8 0.01338(10) 0.01816(11) 0.02501(12) -0.00315(9) -0.00043(8) -0.00243(8)
W9 0.01455(10) 0.01061(10) 0.02124(11) 0.00196(8) 0.00400(8) -0.00083(8)
W10 0.01574(10) 0.01159(10) 0.02368(11) -0.00209(8) 0.00569(8) 0.00143(8)
W11 0.01254(10) 0.01881(12) 0.02820(12) 0.00166(9) 0.00553(8) -0.00265(8)
W12 0.01890(10) 0.01341(11) 0.01690(10) 0.00162(8) 0.00646(8) 0.00134(8)
W13 0.02087(11) 0.01588(11) 0.01518(10) -0.00142(8) 0.00391(8) -0.00043(9)
W14 0.01115(10) 0.01240(10) 0.02397(11) -0.00084(8) 0.00177(8) -0.00210(8)
W15 0.01113(10) 0.01388(11) 0.02971(12) 0.00045(9) 0.00228(8) 0.00201(8)
W16 0.01914(11) 0.01116(10) 0.01906(11) -0.00230(8) 0.00253(8) -0.00070(8)
W17 0.01740(10) 0.01086(10) 0.02026(11) 0.00087(8) 0.00533(8) -0.00232(8)
W18 0.01194(10) 0.01783(11) 0.02409(11) -0.00307(9) 0.00397(8) 0.00188(8)
Mn1 0.0200(4) 0.0188(4) 0.0223(4) -0.0019(3) 0.0042(3) -0.0044(3)
Mn2 0.0208(4) 0.0206(5) 0.0269(5) 0.0030(4) 0.0065(3) 0.0046(3)
Mn3 0.0294(5) 0.0167(5) 0.0557(7) -0.0036(4) -0.0144(4) 0.0046(4)
O1 0.0156(17) 0.0103(17) 0.0158(17) -0.0041(14) 0.0032(13) -0.0034(14)
O1W 0.024(2) 0.038(3) 0.040(2) -0.001(2) -0.0006(18) 0.0027(19)
O2 0.0165(18) 0.0144(19) 0.0241(19) -0.0006(15) 0.0053(14) -0.0010(15)
O2W 0.047(3) 0.102(5) 0.073(4) -0.044(3) -0.018(3) 0.019(3)
O3 0.0112(17) 0.0171(19) 0.0205(18) 0.0001(15) 0.0031(14) 0.0020(14)
O3W 0.034(3) 0.052(5) 0.052(5) 0.011(4) 0.000(3) -0.005(3)
O3W' 0.034(3) 0.052(5) 0.052(5) 0.011(4) 0.000(3) -0.005(3)
O4 0.0149(18) 0.0149(19) 0.026(2) 0.0008(16) 0.0018(14) -0.0028(15)
O4W 0.080(7) 0.061(7) 0.097(7) 0.003(6) 0.024(6) 0.005(6)
O5 0.0167(18) 0.0136(19) 0.0203(19) 0.0006(15) 0.0045(14) -0.0003(14)
O5W 0.022(2) 0.026(3) 0.087(4) -0.002(2) -0.010(2) 0.0008(19)
O6 0.0164(18) 0.019(2) 0.0174(18) 0.0000(15) 0.0038(14) 0.0011(15)
O6W 0.023(2) 0.031(3) 0.082(4) -0.006(2) -0.003(2) 0.003(2)
O7 0.0146(18) 0.017(2) 0.0236(19) -0.0024(16) 0.0043(14) 0.0009(15)
O8 0.0182(18) 0.0139(19) 0.0213(19) 0.0010(15) 0.0022(14) -0.0006(15)
O9 0.0200(19) 0.019(2) 0.0163(18) -0.0029(15) 0.0016(14) -0.0010(15)
O10 0.0113(17) 0.0136(18) 0.0171(18) 0.0002(14) 0.0032(13) 0.0003(14)
O11 0.0226(19) 0.016(2) 0.0212(19) -0.0039(15) 0.0075(15) -0.0028(15)
O12 0.0204(19) 0.016(2) 0.0229(19) -0.0003(16) 0.0061(15) -0.0006(15)
O13 0.0200(19) 0.016(2) 0.0203(19) 0.0021(15) 0.0074(15) -0.0022(15)
O14 0.0185(18) 0.017(2) 0.027(2) 0.0016(16) 0.0050(15) -0.0040(15)
O15 0.0181(18) 0.016(2) 0.024(2) 0.0043(15) 0.0024(15) -0.0024(15)
O16 0.0169(18) 0.018(2) 0.0205(19) -0.0002(15) 0.0026(14) 0.0000(15)
O17 0.0209(19) 0.0116(19) 0.0235(19) 0.0002(15) 0.0049(15) -0.0011(15)
O18 0.0170(18) 0.018(2) 0.0194(19) -0.0002(15) 0.0057(14) 0.0020(15)
O19 0.0188(18) 0.0106(18) 0.0192(18) 0.0005(14) 0.0029(14) -0.0003(14)
O20 0.0176(18) 0.0104(18) 0.0168(18) 0.0019(14) 0.0053(14) 0.0021(14)
O21 0.0199(18) 0.0112(18) 0.0193(18) 0.0010(14) 0.0047(14) 0.0016(14)
O22 0.0180(18) 0.0154(19) 0.0225(19) -0.0009(15) 0.0010(15) 0.0000(15)
O23 0.0187(18) 0.017(2) 0.024(2) -0.0019(16) 0.0076(15) 0.0005(15)
O24 0.0139(18) 0.016(2) 0.031(2) -0.0056(16) 0.0016(15) -0.0039(15)
O25 0.024(2) 0.015(2) 0.033(2) 0.0033(17) 0.0025(16) -0.0027(16)
O26 0.0110(17) 0.0119(18) 0.0202(18) 0.0000(14) 0.0028(13) -0.0020(13)
O27 0.0153(18) 0.016(2) 0.026(2) -0.0023(16) 0.0071(15) 0.0008(15)
O28 0.0186(18) 0.0082(18) 0.0204(18) 0.0010(14) 0.0062(14) -0.0006(14)
O29 0.0199(19) 0.020(2) 0.0217(19) 0.0014(16) 0.0005(15) -0.0034(16)
O30 0.0132(17) 0.019(2) 0.0223(19) 0.0012(15) 0.0056(14) -0.0005(15)
O31 0.0154(17) 0.0109(18) 0.0198(18) -0.0012(14) 0.0033(14) -0.0021(14)
O32 0.030(2) 0.014(2) 0.031(2) -0.0033(17) 0.0096(17) 0.0017(17)
O33 0.0118(17) 0.0144(19) 0.027(2) 0.0018(15) 0.0039(14) 0.0003(14)
O34 0.0153(18) 0.019(2) 0.035(2) 0.0043(17) -0.0005(16) -0.0013(16)
O35 0.028(2) 0.022(2) 0.027(2) -0.0042(17) 0.0016(16) -0.0020(17)
O36 0.028(2) 0.016(2) 0.032(2) 0.0027(17) 0.0076(17) -0.0023(16)
O37 0.0138(18) 0.019(2) 0.039(2) 0.0026(17) 0.0031(16) 0.0025(15)
O38 0.024(2) 0.025(2) 0.021(2) 0.0048(17) 0.0090(15) 0.0051(17)
O39 0.0164(18) 0.0140(19) 0.0173(18) 0.0025(15) 0.0059(14) 0.0016(14)
O40 0.0188(19) 0.017(2) 0.0235(19) -0.0001(16) 0.0022(15) -0.0009(15)
O41 0.0146(18) 0.016(2) 0.035(2) -0.0015(17) 0.0065(15) 0.0006(15)
O42 0.0136(17) 0.0101(18) 0.0166(17) 0.0016(14) 0.0010(13) 0.0000(14)
O43 0.0201(19) 0.018(2) 0.023(2) -0.0041(16) 0.0065(15) -0.0044(16)
O44 0.0117(17) 0.017(2) 0.0237(19) -0.0017(15) 0.0013(14) 0.0005(14)
O45 0.0145(18) 0.018(2) 0.027(2) -0.0002(16) 0.0021(15) 0.0024(15)
O46 0.019(2) 0.034(3) 0.034(2) -0.0077(19) 0.0098(17) 0.0020(18)
O47 0.029(2) 0.018(2) 0.030(2) 0.0038(17) 0.0031(17) -0.0017(17)
O48 0.0141(18) 0.019(2) 0.0229(19) -0.0008(16) 0.0032(14) -0.0040(15)
O49 0.0170(19) 0.029(2) 0.042(2) 0.0061(19) 0.0076(17) -0.0061(17)
O50 0.0192(19) 0.018(2) 0.0208(19) -0.0054(16) 0.0045(14) 0.0005(15)
O51 0.030(2) 0.031(2) 0.018(2) 0.0005(17) 0.0011(16) 0.0001(18)
O52 0.025(2) 0.017(2) 0.036(2) -0.0030(17) 0.0089(17) 0.0045(16)
O53 0.0140(18) 0.021(2) 0.030(2) -0.0005(17) 0.0037(15) -0.0027(15)
O54 0.028(2) 0.015(2) 0.037(2) -0.0075(17) 0.0076(17) 0.0016(17)
O55 0.0178(18) 0.019(2) 0.0183(18) 0.0042(15) -0.0001(14) -0.0008(15)
O56 0.022(2) 0.034(3) 0.032(2) 0.0092(19) -0.0069(17) -0.0008(18)
O57 0.0124(17) 0.020(2) 0.027(2) -0.0009(16) 0.0043(14) 0.0031(15)
O58 0.036(2) 0.031(2) 0.020(2) -0.0017(18) 0.0049(17) -0.0016(19)
O59 0.030(2) 0.026(2) 0.025(2) -0.0066(17) 0.0111(17) -0.0054(18)
O60 0.0138(18) 0.017(2) 0.027(2) 0.0025(16) 0.0026(14) 0.0019(15)
O61 0.023(2) 0.019(2) 0.038(2) 0.0079(18) 0.0034(17) 0.0025(17)
O62 0.023(2) 0.030(2) 0.031(2) -0.0102(19) -0.0024(17) -0.0034(18)
C1 0.018(3) 0.023(3) 0.022(3) 0.003(2) 0.004(2) 0.000(2)
C2 0.019(3) 0.023(3) 0.025(3) 0.000(2) 0.003(2) 0.000(2)
C3 0.018(3) 0.032(4) 0.030(3) -0.008(3) 0.009(2) -0.001(2)
C4 0.038(3) 0.020(3) 0.020(3) -0.002(2) 0.004(2) -0.008(3)
C5 0.022(3) 0.030(3) 0.032(3) -0.006(3) 0.008(2) -0.007(3)
C6 0.026(3) 0.040(3) 0.027(3) -0.006(3) 0.011(2) -0.006(3)
C7 0.023(3) 0.024(3) 0.032(3) -0.001(3) 0.007(2) 0.006(2)
C8 0.035(3) 0.018(3) 0.034(3) 0.004(3) 0.006(3) 0.008(3)
C9 0.029(3) 0.018(3) 0.024(3) -0.004(2) 0.007(2) -0.006(2)
C10 0.018(3) 0.030(3) 0.030(3) 0.002(3) 0.008(2) 0.003(2)
C11 0.033(3) 0.022(3) 0.023(3) 0.005(2) 0.008(2) 0.007(3)
C12 0.025(3) 0.037(4) 0.024(3) 0.001(3) 0.011(2) 0.003(3)
C13 0.034(3) 0.017(3) 0.028(3) 0.004(2) 0.005(2) 0.005(2)
C14 0.037(3) 0.019(3) 0.026(3) -0.002(2) 0.001(3) -0.001(3)
C15 0.034(3) 0.027(3) 0.029(3) 0.006(3) 0.013(3) 0.004(3)
C16 0.032(3) 0.031(4) 0.026(3) -0.010(3) -0.011(3) 0.019(3)
C17 0.041(4) 0.024(3) 0.031(3) 0.008(3) -0.002(3) -0.001(3)
C18 0.051(4) 0.034(4) 0.031(4) -0.003(3) -0.002(3) 0.019(3)
C19 0.041(4) 0.027(4) 0.034(3) 0.009(3) 0.023(3) 0.010(3)
C20 0.025(3) 0.037(4) 0.045(4) 0.024(3) 0.000(3) -0.002(3)
C21 0.030(3) 0.034(4) 0.037(4) -0.009(3) 0.004(3) 0.000(3)
C22 0.051(4) 0.035(4) 0.031(4) -0.005(3) 0.010(3) -0.026(3)
C23 0.040(4) 0.031(3) 0.034(3) 0.008(3) 0.009(3) 0.018(3)
C24 0.039(4) 0.028(4) 0.034(3) -0.004(3) 0.015(3) -0.012(3)
C25 0.032(3) 0.030(4) 0.038(4) 0.010(3) 0.005(3) 0.001(3)
C26 0.033(3) 0.024(3) 0.028(3) -0.004(3) 0.009(2) 0.001(3)
C27 0.046(4) 0.020(3) 0.034(4) 0.003(3) 0.000(3) 0.004(3)
C28 0.035(3) 0.018(3) 0.036(3) 0.000(3) 0.001(3) -0.001(3)
C29 0.030(3) 0.032(4) 0.032(3) -0.018(3) -0.007(3) 0.010(3)
C30 0.031(4) 0.046(4) 0.036(4) -0.007(3) 0.006(3) -0.004(3)
C31 0.038(4) 0.043(4) 0.051(4) -0.028(4) -0.002(3) 0.008(3)
C32 0.047(4) 0.044(4) 0.045(4) 0.005(3) 0.020(3) 0.026(3)
C33 0.044(4) 0.037(4) 0.053(4) -0.012(3) 0.020(3) -0.026(3)
C34 0.047(4) 0.044(5) 0.035(4) 0.001(3) 0.019(3) 0.015(3)
C35 0.039(4) 0.029(4) 0.026(3) 0.014(3) -0.008(3) -0.012(3)
C36 0.033(3) 0.033(4) 0.045(4) 0.013(3) 0.003(3) -0.003(3)
C37 0.035(4) 0.043(4) 0.041(4) -0.019(3) 0.015(3) -0.017(3)
C38 0.043(4) 0.033(4) 0.046(4) 0.013(3) -0.003(3) -0.008(3)
C39 0.030(3) 0.038(4) 0.042(4) 0.006(3) 0.013(3) 0.001(3)
C40 0.061(5) 0.036(4) 0.028(4) -0.012(3) -0.008(3) 0.026(4)
C41 0.049(4) 0.032(4) 0.039(4) -0.003(3) -0.006(3) 0.008(3)
C42 0.036(3) 0.022(3) 0.028(3) 0.002(3) 0.003(3) 0.008(3)
C43 0.051(4) 0.039(4) 0.041(4) 0.019(3) 0.025(3) 0.026(3)
C44 0.043(4) 0.034(4) 0.036(4) -0.003(3) -0.012(3) 0.016(3)
C45 0.058(5) 0.030(4) 0.054(5) -0.011(4) 0.012(4) 0.004(4)
C46 0.050(4) 0.031(4) 0.049(4) -0.015(3) 0.004(3) 0.001(3)
C47 0.050(5) 0.048(5) 0.044(4) -0.012(4) -0.008(3) -0.022(4)
C48 0.057(5) 0.052(5) 0.041(4) -0.002(4) 0.024(4) -0.031(4)
C49 0.031(4) 0.042(4) 0.043(4) -0.014(3) 0.000(3) 0.009(3)
C50 0.065(5) 0.059(5) 0.044(4) -0.033(4) 0.028(4) -0.021(4)
C51 0.044(4) 0.064(6) 0.040(4) -0.010(4) 0.001(3) 0.023(4)
C52 0.064(5) 0.031(4) 0.041(4) 0.011(3) -0.005(3) 0.002(3)
C53 0.072(5) 0.048(5) 0.042(4) 0.023(4) 0.032(4) 0.020(4)
C54 0.052(4) 0.050(4) 0.067(5) -0.027(4) 0.020(4) -0.036(4)
C55 0.042(4) 0.058(5) 0.059(5) -0.013(4) 0.028(4) -0.015(4)
C56 0.142(9) 0.029(5) 0.030(4) 0.008(3) 0.003(5) -0.023(6)
C57 0.060(4) 0.041(4) 0.037(4) 0.009(3) -0.008(3) -0.005(3)
C58 0.077(6) 0.042(5) 0.032(4) 0.011(3) 0.005(4) -0.025(4)
C59 0.038(4) 0.055(5) 0.069(5) 0.007(4) 0.031(4) 0.006(4)
C60 0.066(5) 0.048(5) 0.047(4) 0.023(4) 0.022(4) 0.042(4)
C61 0.105(7) 0.040(5) 0.034(4) -0.006(4) 0.000(4) 0.039(5)
C62 0.156(10) 0.025(4) 0.048(5) 0.002(4) 0.036(6) 0.000(6)
C63 0.030(4) 0.061(6) 0.086(6) 0.041(5) 0.001(4) 0.004(4)
C64 0.052(4) 0.031(4) 0.055(5) 0.019(4) 0.013(4) 0.010(3)
C65 0.077(6) 0.032(4) 0.037(4) 0.018(3) -0.015(4) -0.030(4)
C66 0.089(8) 0.054(6) 0.078(7) 0.035(5) -0.037(6) -0.051(5)
C67 0.089(7) 0.076(7) 0.028(4) -0.013(4) 0.003(4) -0.011(5)
C68 0.040(4) 0.061(6) 0.070(6) -0.030(5) 0.013(4) -0.012(4)
C69 0.065(6) 0.082(7) 0.053(5) -0.023(5) 0.018(4) -0.028(5)
C70 0.065(5) 0.024(4) 0.059(5) 0.002(3) 0.033(4) 0.002(3)
C71 0.062(5) 0.066(6) 0.056(5) -0.038(4) 0.015(4) -0.035(4)
C72 0.094(7) 0.038(5) 0.041(4) 0.001(4) 0.022(4) 0.003(5)
C73 0.047(5) 0.058(6) 0.079(6) -0.030(5) -0.018(4) 0.027(4)
C74 0.053(5) 0.061(6) 0.056(5) -0.007(4) -0.017(4) 0.032(4)
C75 0.086(6) 0.060(6) 0.057(5) 0.037(4) 0.041(5) 0.040(5)
C76 0.083(6) 0.021(4) 0.097(7) 0.023(4) 0.012(5) 0.006(4)
C77 0.035(5) 0.038(5) 0.051(6) 0.012(5) 0.012(4) 0.004(4)
C77' 0.035(5) 0.038(5) 0.051(6) 0.012(5) 0.012(4) 0.004(4)
C78 0.070(6) 0.072(6) 0.057(5) 0.015(5) 0.024(4) 0.045(5)
C79 0.041(5) 0.083(8) 0.105(9) 0.057(7) -0.034(5) -0.028(5)
C80 0.065(5) 0.095(8) 0.031(4) 0.025(5) 0.005(4) 0.019(5)
C81 0.096(7) 0.019(4) 0.084(7) -0.010(4) 0.013(5) 0.004(4)
C82 0.077(6) 0.065(6) 0.050(5) -0.031(5) 0.007(4) -0.015(5)
C83 0.086(7) 0.055(6) 0.061(6) 0.034(5) 0.002(5) 0.019(5)
C84 0.037(6) 0.043(6) 0.041(6) 0.000(5) 0.006(5) 0.012(5)
C84' 0.037(6) 0.043(6) 0.041(6) 0.000(5) 0.006(5) 0.012(5)
N1 0.017(2) 0.019(2) 0.026(2) 0.000(2) 0.0051(18) -0.0037(19)
N2 0.024(2) 0.018(2) 0.028(3) 0.000(2) 0.0112(19) -0.007(2)
N3 0.028(3) 0.025(3) 0.031(3) -0.002(2) 0.005(2) -0.005(2)
N4 0.035(3) 0.023(3) 0.026(3) -0.006(2) 0.007(2) -0.001(2)
N5 0.035(3) 0.029(3) 0.041(3) -0.006(3) -0.010(2) 0.000(2)
N6 0.055(4) 0.022(3) 0.031(3) 0.000(2) -0.006(3) -0.002(3)
N7 0.042(3) 0.017(3) 0.036(3) 0.001(2) 0.010(2) -0.001(2)
N8 0.021(2) 0.017(2) 0.031(3) 0.002(2) 0.0101(19) 0.0064(19)
N9 0.019(2) 0.022(3) 0.026(2) 0.000(2) 0.0051(18) 0.0029(19)
N10 0.027(3) 0.021(3) 0.033(3) 0.004(2) 0.007(2) 0.007(2)
N11 0.028(3) 0.030(3) 0.031(3) 0.007(2) 0.007(2) 0.005(2)
N12 0.032(3) 0.040(3) 0.038(3) 0.010(3) 0.007(2) 0.017(3)
N13 0.043(3) 0.026(3) 0.045(3) -0.002(3) 0.006(3) 0.008(3)
N14 0.035(3) 0.029(3) 0.033(3) -0.009(2) -0.001(2) 0.009(2)

loop_
_atom_type_symbol
_atom_type_description
_atom_type_scat_dispersion_real
_atom_type_scat_dispersion_imag
_atom_type_scat_source
C C 0.0033 0.0016 'International Tables Vol C Tables 4.2.6.8 and 6.1.1.4'
H H 0.0000 0.0000 'International Tables Vol C Tables 4.2.6.8 and 6.1.1.4'
N N 0.0061 0.0033 'International Tables Vol C Tables 4.2.6.8 and 6.1.1.4'
O O 0.0106 0.0060 'International Tables Vol C Tables 4.2.6.8 and 6.1.1.4'
P P 0.1023 0.0942 'International Tables Vol C Tables 4.2.6.8 and 6.1.1.4'
Mn Mn 0.3368 0.7283 'International Tables Vol C Tables 4.2.6.8 and 6.1.1.4'
W W -0.8490 6.8722 'International Tables Vol C Tables 4.2.6.8 and 6.1.1.4'

loop_
_geom_angle_atom_site_label_1
_geom_angle_atom_site_label_2
_geom_angle_atom_site_label_3
_geom_angle
O39 P1 O31 111.7(2)
O39 P1 O28 111.71(19)
O31 P1 O28 111.41(19)
O39 P1 O26 106.62(19)
O31 P1 O26 107.38(19)
O28 P1 O26 107.67(19)
O1 P2 O20 111.62(19)
O1 P2 O42 111.73(19)
O20 P2 O42 111.67(19)
O1 P2 O10 107.09(18)
O20 P2 O10 107.55(19)
O42 P2 O10 106.85(19)
O51 W1 O16 98.54(17)
O51 W1 O55 99.15(17)
O16 W1 O55 93.58(15)
O51 W1 O11 102.26(17)
O16 W1 O11 87.57(15)
O55 W1 O11 158.15(14)
O51 W1 O29 96.83(16)
O16 W1 O29 163.76(15)
O55 W1 O29 89.13(15)
O11 W1 O29 84.06(15)
O51 W1 O39 173.05(16)
O16 W1 O39 83.95(13)
O55 W1 O39 74.16(13)
O11 W1 O39 84.29(13)
O29 W1 O39 81.39(13)
O54 W2 O18 101.78(17)
O54 W2 O7 99.69(16)
O18 W2 O7 88.91(15)
O54 W2 O50 100.54(17)
O18 W2 O50 157.60(15)
O7 W2 O50 89.22(15)
O54 W2 O44 96.88(16)
O18 W2 O44 85.37(14)
O7 W2 O44 163.26(15)
O50 W2 O44 90.11(14)
O54 W2 O1 173.45(15)
O18 W2 O1 84.35(13)
O7 W2 O1 82.59(13)
O50 W2 O1 73.27(13)
O44 W2 O1 81.20(13)
O56 W3 O9 103.21(17)
O56 W3 O40 101.46(17)
O9 W3 O40 91.57(15)
O56 W3 O45 100.77(17)
O9 W3 O45 155.63(14)
O40 W3 O45 87.87(15)
O56 W3 O17 101.67(17)
O9 W3 O17 84.11(15)
O40 W3 O17 156.85(14)
O45 W3 O17 86.89(15)
O56 W3 O10 171.55(16)
O9 W3 O10 83.52(13)
O40 W3 O10 72.96(13)
O45 W3 O10 73.02(13)
O17 W3 O10 83.94(13)
O61 W4 O30 102.07(17)
O61 W4 O60 98.65(16)
O30 W4 O60 86.95(14)
O61 W4 O55 100.82(17)
O30 W4 O55 157.09(15)
O60 W4 O55 90.65(15)
O61 W4 O3 98.80(16)
O30 W4 O3 87.85(14)
O60 W4 O3 162.48(15)
O55 W4 O3 87.66(14)
O61 W4 O39 173.94(16)
O30 W4 O39 83.97(13)
O60 W4 O39 82.03(13)
O55 W4 O39 73.14(13)
O3 W4 O39 80.79(13)
O32 W5 O8 98.54(16)
O32 W5 O21 100.62(16)
O8 W5 O21 92.23(14)
O32 W5 O6 102.04(16)
O8 W5 O6 87.73(14)
O21 W5 O6 157.08(15)
O32 W5 O5 96.85(16)
O8 W5 O5 163.98(15)
O21 W5 O5 89.26(14)
O6 W5 O5 84.75(14)
O32 W5 O20 173.67(15)
O8 W5 O20 83.14(13)
O21 W5 O20 73.17(13)
O6 W5 O20 84.09(13)
O5 W5 O20 82.03(13)
O59 W6 O12 101.33(17)
O59 W6 O27 97.95(16)
O12 W6 O27 86.43(15)
O59 W6 O23 101.30(17)
O12 W6 O23 157.36(15)
O27 W6 O23 89.98(15)
O59 W6 O43 98.47(16)
O12 W6 O43 87.87(15)
O27 W6 O43 163.38(15)
O23 W6 O43 89.29(15)
O59 W6 O31 174.35(16)
O12 W6 O31 84.30(13)
O27 W6 O31 81.95(13)
O23 W6 O31 73.06(13)
O43 W6 O31 81.96(13)
O47 W7 O22 102.89(17)
O47 W7 O17 99.52(16)
O22 W7 O17 88.05(15)
O47 W7 O21 99.63(16)
O22 W7 O21 157.29(15)
O17 W7 O21 91.13(14)
O47 W7 O2 97.71(16)
O22 W7 O2 87.45(14)
O17 W7 O2 162.75(15)
O21 W7 O2 86.66(14)
O47 W7 O20 172.18(15)
O22 W7 O20 84.67(13)
O17 W7 O20 82.53(13)
O21 W7 O20 72.72(13)
O2 W7 O20 80.48(13)
O62 W8 O29 103.38(17)
O62 W8 O34 104.05(17)
O29 W8 O34 90.46(16)
O62 W8 O53 101.10(17)
O29 W8 O53 155.22(15)
O34 W8 O53 87.24(16)
O62 W8 O14 99.90(17)
O29 W8 O14 85.34(15)
O34 W8 O14 156.01(15)
O53 W8 O14 86.81(15)
O62 W8 O26 172.21(15)
O29 W8 O26 83.75(13)
O34 W8 O26 72.40(13)
O53 W8 O26 72.04(13)
O14 W8 O26 83.65(13)
O25 W9 O3 99.29(16)
O25 W9 O13 100.13(17)
O3 W9 O13 93.26(14)
O25 W9 O18 102.53(17)
O3 W9 O18 90.42(14)
O13 W9 O18 156.13(15)
O25 W9 O48 96.69(16)
O3 W9 O48 163.81(15)
O13 W9 O48 86.52(14)
O18 W9 O48 83.51(14)
O25 W9 O42 172.50(15)
O3 W9 O42 84.48(13)
O13 W9 O42 73.08(13)
O18 W9 O42 83.84(13)
O48 W9 O42 79.96(13)
O52 W10 O7 98.89(16)
O52 W10 O23 99.54(17)
O7 W10 O23 91.76(15)
O52 W10 O30 102.58(17)
O7 W10 O30 89.00(14)
O23 W10 O30 157.47(15)
O52 W10 O57 96.89(16)
O7 W10 O57 163.89(15)
O23 W10 O57 88.81(15)
O30 W10 O57 84.40(14)
O52 W10 O31 172.70(15)
O7 W10 O31 83.38(13)
O23 W10 O31 73.39(13)
O30 W10 O31 84.34(14)
O57 W10 O31 81.36(13)
O49 W11 O4 101.96(17)
O49 W11 O27 103.63(17)
O4 W11 O27 86.63(15)
O49 W11 O53 101.26(17)
O4 W11 O53 91.49(15)
O27 W11 O53 154.88(15)
O49 W11 O41 100.35(17)
O4 W11 O41 157.62(15)
O27 W11 O41 86.47(15)
O53 W11 O41 85.84(15)
O49 W11 O26 169.92(15)
O4 W11 O26 86.19(13)
O27 W11 O26 82.56(13)
O53 W11 O26 72.33(13)
O41 W11 O26 71.81(13)
O38 W12 O6 100.39(16)
O38 W12 O13 102.10(16)
O6 W12 O13 157.49(14)
O38 W12 O15 98.44(16)
O6 W12 O15 86.83(14)
O13 W12 O15 90.46(14)
O38 W12 O16 97.95(16)
O6 W12 O16 87.99(14)
O13 W12 O16 88.33(15)
O15 W12 O16 163.45(15)
O38 W12 O42 175.22(15)
O6 W12 O42 84.30(13)
O13 W12 O42 73.19(13)
O15 W12 O42 82.63(13)
O16 W12 O42 81.23(13)
O58 W13 O43 99.32(17)
O58 W13 O50 99.48(17)
O43 W13 O50 92.16(15)
O58 W13 O22 102.47(17)
O43 W13 O22 87.83(15)
O50 W13 O22 157.76(15)
O58 W13 O9 97.54(17)
O43 W13 O9 162.64(14)
O50 W13 O9 89.12(15)
O22 W13 O9 84.52(14)
O58 W13 O1 172.60(16)
O43 W13 O1 83.35(13)
O50 W13 O1 73.44(13)
O22 W13 O1 84.47(13)
O9 W13 O1 80.42(13)
O24 W14 O48 101.43(16)
O24 W14 O44 101.88(16)
O48 W14 O44 87.47(15)
O24 W14 O33 100.50(15)
O48 W14 O33 91.73(15)
O44 W14 O33 157.32(15)
O24 W14 O40 100.45(16)
O48 W14 O40 158.07(15)
O44 W14 O40 86.62(15)
O33 W14 O40 85.72(15)
O24 W14 O10 171.83(14)
O48 W14 O10 85.07(13)
O44 W14 O10 83.20(13)
O33 W14 O10 74.15(13)
O40 W14 O10 73.26(13)
O37 W15 O41 102.44(16)
O37 W15 O57 101.34(16)
O41 W15 O57 91.49(15)
O37 W15 O34 101.63(16)
O41 W15 O34 88.78(16)
O57 W15 O34 156.41(14)
O37 W15 O60 100.36(16)
O41 W15 O60 157.20(15)
O57 W15 O60 84.38(15)
O34 W15 O60 86.29(15)
O37 W15 O26 174.06(14)
O41 W15 O26 74.50(13)
O57 W15 O26 83.94(13)
O34 W15 O26 73.40(13)
O60 W15 O26 82.76(13)
O35 W16 O11 102.70(17)
O35 W16 O14 98.83(16)
O11 W16 O14 87.11(15)
O35 W16 O19 99.97(16)
O11 W16 O19 157.32(15)
O14 W16 O19 90.18(14)
O35 W16 O8 97.81(16)
O11 W16 O8 88.68(15)
O14 W16 O8 163.35(15)
O19 W16 O8 87.51(14)
O35 W16 O28 172.95(15)
O11 W16 O28 84.28(13)
O14 W16 O28 82.38(13)
O19 W16 O28 73.05(13)
O8 W16 O28 81.18(13)
O36 W17 O2 99.54(16)
O36 W17 O19 100.44(16)
O2 W17 O19 93.22(14)
O36 W17 O12 102.31(16)
O2 W17 O12 88.87(15)
O19 W17 O12 156.48(15)
O36 W17 O4 96.16(16)
O2 W17 O4 163.69(15)
O19 W17 O4 88.23(14)
O12 W17 O4 83.48(14)
O36 W17 O28 172.99(15)
O2 W17 O28 83.94(13)
O19 W17 O28 73.19(13)
O12 W17 O28 83.77(13)
O4 W17 O28 80.93(13)
O46 W18 O5 102.60(17)
O46 W18 O45 101.46(17)
O5 W18 O45 91.18(15)
O46 W18 O15 103.73(17)
O5 W18 O15 85.94(14)
O45 W18 O15 154.66(15)
O46 W18 O33 100.54(17)
O5 W18 O33 156.79(14)
O45 W18 O33 85.90(15)
O15 W18 O33 86.94(14)
O46 W18 O10 170.02(15)
O5 W18 O10 85.77(13)
O45 W18 O10 72.62(13)
O15 W18 O10 82.06(13)
O33 W18 O10 71.37(12)
O5W Mn1 O24 82.60(15)
O5W Mn1 N1 102.88(18)
O24 Mn1 N1 88.27(15)
O5W Mn1 N4 158.31(18)
O24 Mn1 N4 87.54(15)
N1 Mn1 N4 96.05(16)
O5W Mn1 N3 92.52(18)
O24 Mn1 N3 110.47(15)
N1 Mn1 N3 157.28(17)
N4 Mn1 N3 72.89(17)
O5W Mn1 N2 89.01(17)
O24 Mn1 N2 157.44(15)
N1 Mn1 N2 73.19(16)
N4 Mn1 N2 106.73(17)
N3 Mn1 N2 90.71(16)
O6W Mn2 O37 82.04(15)
O6W Mn2 N9 104.19(17)
O37 Mn2 N9 91.80(15)
O6W Mn2 N11 94.11(18)
O37 Mn2 N11 110.76(16)
N9 Mn2 N11 152.83(18)
O6W Mn2 N10 163.74(18)
O37 Mn2 N10 93.05(15)
N9 Mn2 N10 91.40(17)
N11 Mn2 N10 73.05(18)
O6W Mn2 N8 88.71(17)
O37 Mn2 N8 159.65(16)
N9 Mn2 N8 72.88(16)
N11 Mn2 N8 87.87(17)
N10 Mn2 N8 100.47(16)
N13 Mn3 N7 89.6(2)
N13 Mn3 N14 162.6(2)
N7 Mn3 N14 104.67(18)
N13 Mn3 N6 94.01(19)
N7 Mn3 N6 163.3(2)
N14 Mn3 N6 75.25(19)
N13 Mn3 N12 106.4(2)
N7 Mn3 N12 73.2(2)
N14 Mn3 N12 87.61(19)
N6 Mn3 N12 90.2(2)
N13 Mn3 N5 73.7(2)
N7 Mn3 N5 106.76(19)
N14 Mn3 N5 92.31(19)
N6 Mn3 N5 89.85(19)
N12 Mn3 N5 179.9(2)
P2 O1 W13 128.75(19)
P2 O1 W2 127.59(19)
W13 O1 W2 90.14(11)
W17 O2 W7 163.2(2)
W9 O3 W4 162.5(2)
W11 O4 W17 151.6(2)
W18 O5 W5 151.24(19)
W5 O6 W12 151.52(19)
W10 O7 W2 162.8(2)
W5 O8 W16 162.9(2)
W3 O9 W13 154.34(19)
P2 O10 W14 125.40(18)
P2 O10 W3 124.58(18)
W14 O10 W3 91.06(11)
P2 O10 W18 124.25(18)
W14 O10 W18 91.38(11)
W3 O10 W18 89.72(11)
W16 O11 W1 151.7(2)
W6 O12 W17 152.9(2)
W9 O13 W12 123.23(18)
W16 O14 W8 150.0(2)
W12 O15 W18 150.8(2)
W1 O16 W12 164.0(2)
W7 O17 W3 150.2(2)
W2 O18 W9 153.9(2)
W17 O19 W16 123.21(18)
P2 O20 W5 129.20(19)
P2 O20 W7 127.46(19)
W5 O20 W7 90.45(12)
W5 O21 W7 123.56(18)
W7 O22 W13 150.4(2)
W10 O23 W6 123.13(18)
W14 O24 Mn1 170.7(2)
P1 O26 W15 126.71(18)
P1 O26 W11 123.69(18)
W15 O26 W11 90.73(11)
P1 O26 W8 124.31(19)
W15 O26 W8 90.55(11)
W11 O26 W8 90.19(11)
W11 O27 W6 150.3(2)
P1 O28 W16 127.62(19)
P1 O28 W17 129.49(19)
W16 O28 W17 90.28(12)
W8 O29 W1 153.1(2)
W4 O30 W10 151.5(2)
P1 O31 W10 128.11(19)
P1 O31 W6 127.20(19)
W10 O31 W6 90.28(12)
W14 O33 W18 123.09(17)
W8 O34 W15 123.52(18)
W15 O37 Mn2 164.5(2)
P1 O39 W1 129.1(2)
P1 O39 W4 127.22(19)
W1 O39 W4 90.18(11)
W3 O40 W14 122.69(17)
W15 O41 W11 122.93(18)
P2 O42 W12 127.15(19)
P2 O42 W9 128.91(18)
W12 O42 W9 90.21(11)
W13 O43 W6 164.1(2)
W14 O44 W2 150.21(19)
W18 O45 W3 124.63(18)
W14 O48 W9 151.4(2)
W13 O50 W2 122.96(18)
W11 O53 W8 125.45(18)
W1 O55 W4 122.35(17)
W15 O57 W10 153.2(2)
W4 O60 W15 151.04(19)
N1 C1 C26 122.1(5)
N1 C1 C9 117.2(5)
C26 C1 C9 120.6(5)
N9 C2 C15 121.9(5)
N9 C2 C11 117.9(5)
C15 C2 C11 120.1(5)
C6 C3 C7 119.5(5)
N3 C4 C22 122.5(6)
N3 C4 C14 118.6(5)
C22 C4 C14 118.7(6)
N1 C5 C10 123.7(5)
C3 C6 C15 118.5(6)
N9 C7 C3 123.3(5)
N11 C8 C23 122.7(6)
N11 C8 C13 117.7(5)
C23 C8 C13 119.6(6)
N2 C9 C37 123.3(5)
N2 C9 C1 118.2(5)
C37 C9 C1 118.5(5)
C12 C10 C5 118.9(5)
N8 C11 C43 122.9(5)
N8 C11 C2 117.9(5)
C43 C11 C2 119.1(5)
C10 C12 C26 119.2(5)
N10 C13 C27 122.8(6)
N10 C13 C8 117.6(5)
C27 C13 C8 119.6(6)
N4 C14 C17 123.1(6)
N4 C14 C4 117.0(5)
C17 C14 C4 119.8(6)
C6 C15 C2 118.8(5)
C6 C15 C53 122.4(6)
C2 C15 C53 118.8(5)
N13 C16 C40 122.1(7)
N13 C16 C29 117.9(5)
C40 C16 C29 120.0(6)
C14 C17 C44 116.8(6)
C14 C17 C52 119.9(6)
C44 C17 C52 123.2(6)
C41 C18 C23 122.0(6)
N8 C19 C32 124.2(6)
N12 C20 C63 124.1(7)
N12 C20 C35 117.6(5)
C63 C20 C35 118.3(7)
N4 C21 C49 123.5(6)
C58 C22 C48 123.9(7)
C58 C22 C4 119.3(7)
C48 C22 C4 116.7(7)
C34 C23 C8 118.2(6)
C34 C23 C18 123.5(6)
C8 C23 C18 118.3(6)
N2 C24 C33 124.8(6)
N10 C25 C36 123.6(6)
C1 C26 C12 118.7(5)
C1 C26 C50 119.4(6)
C12 C26 C50 121.9(6)
C13 C27 C41 120.9(6)
C13 C27 C38 116.8(6)
C41 C27 C38 122.2(6)
N6 C28 C46 121.8(6)
N6 C28 C42 117.6(5)
C46 C28 C42 120.5(6)
N5 C29 C16 118.7(6)
N5 C29 C31 121.1(7)
C16 C29 C31 120.2(6)
N3 C30 C55 122.3(7)
C68 C31 C29 118.3(7)
C68 C31 C73 124.6(8)
C29 C31 C73 117.1(8)
C60 C32 C19 119.2(6)
C54 C33 C24 117.5(6)
C59 C34 C23 119.2(6)
N7 C35 C20 118.2(6)
N7 C35 C65 120.8(7)
C20 C35 C65 121.0(7)
C38 C36 C25 119.2(6)
C9 C37 C54 116.6(6)
C9 C37 C71 119.9(6)
C54 C37 C71 123.5(6)
C36 C38 C27 119.7(6)
N11 C39 C59 123.5(7)
C61 C40 C16 117.4(7)
C61 C40 C74 123.5(7)
C16 C40 C74 119.0(8)
C18 C41 C27 119.5(6)
N14 C42 C64 123.4(6)
N14 C42 C28 118.4(5)
C64 C42 C28 118.2(6)
C60 C43 C11 117.2(6)
C60 C43 C75 123.6(6)
C11 C43 C75 119.2(6)
C49 C44 C17 119.6(6)
N13 C45 C72 124.8(7)
C28 C46 C81 119.3(7)
C28 C46 C82 117.4(7)
C81 C46 C82 123.3(7)
N5 C47 C69 121.6(8)
C55 C48 C22 119.3(7)
C44 C49 C21 119.5(6)
C71 C50 C26 120.1(6)
N14 C51 C80 121.7(7)
C58 C52 C17 120.5(6)
C75 C53 C15 120.5(6)
C33 C54 C37 120.8(6)
C48 C55 C30 121.2(7)
C62 C56 C65 119.9(8)
N6 C57 C67 123.5(7)
C52 C58 C22 121.5(7)
C34 C59 C39 119.2(6)
C32 C60 C43 119.8(6)
C72 C61 C40 120.7(7)
C56 C62 C70 118.0(9)
C77' C63 C20 122.2(11)
C77' C63 C79 118.7(10)
C20 C63 C79 119.0(9)
C77' C63 C84 18.1(10)
C20 C63 C84 104.3(11)
C79 C63 C84 136.7(12)
C83 C64 C42 116.8(7)
C83 C64 C76 123.3(7)
C42 C64 C76 119.9(7)
C56 C65 C35 119.2(8)
C56 C65 C66 124.0(8)
C35 C65 C66 116.9(9)
C79 C66 C65 122.1(9)
C82 C67 C57 119.0(7)
C69 C68 C31 118.9(8)
C68 C69 C47 121.0(8)
N7 C70 C62 124.4(8)
C50 C71 C37 121.5(6)
C61 C72 C45 118.0(8)
C74 C73 C31 122.4(8)
C73 C74 C40 121.1(7)
C53 C75 C43 122.2(7)
C81 C76 C64 121.4(7)
C78 C77 C84 112(2)
C63 C77' C84' 118.1(12)
C77 C78 N12 134.9(16)
C77 C78 C84' 20.2(13)
N12 C78 C84' 114.7(9)
C66 C79 C63 122.3(9)
C83 C80 C51 120.7(7)
C76 C81 C46 120.7(7)
C67 C82 C46 120.1(7)
C80 C83 C64 119.8(7)
C77 C84 C63 126(2)
C77' C84' C78 121.8(12)
C5 N1 C1 117.3(5)
C5 N1 Mn1 126.9(4)
C1 N1 Mn1 115.8(3)
C24 N2 C9 117.0(5)
C24 N2 Mn1 127.5(4)
C9 N2 Mn1 115.2(3)
C30 N3 C4 118.0(5)
C30 N3 Mn1 127.4(4)
C4 N3 Mn1 114.3(4)
C21 N4 C14 117.3(5)
C21 N4 Mn1 127.9(4)
C14 N4 Mn1 114.6(4)
C47 N5 C29 119.0(6)
C47 N5 Mn3 127.3(5)
C29 N5 Mn3 113.6(5)
C57 N6 C28 118.1(6)
C57 N6 Mn3 127.8(5)
C28 N6 Mn3 114.0(4)
C70 N7 C35 117.7(6)
C70 N7 Mn3 126.4(5)
C35 N7 Mn3 115.8(4)
C19 N8 C11 116.6(5)
C19 N8 Mn2 128.4(4)
C11 N8 Mn2 115.1(3)
C7 N9 C2 118.1(5)
C7 N9 Mn2 125.8(4)
C2 N9 Mn2 116.1(3)
C25 N10 C13 117.8(5)
C25 N10 Mn2 128.0(4)
C13 N10 Mn2 113.7(4)
C39 N11 C8 117.2(5)
C39 N11 Mn2 127.6(4)
C8 N11 Mn2 114.2(4)
C78 N12 C20 118.8(6)
C78 N12 Mn3 127.2(6)
C20 N12 Mn3 113.6(4)
C45 N13 C16 116.8(6)
C45 N13 Mn3 127.0(5)
C16 N13 Mn3 116.1(4)
C51 N14 C42 117.5(6)
C51 N14 Mn3 127.7(5)
C42 N14 Mn3 114.7(4)

loop_
_geom_bond_atom_site_label_1
_geom_bond_atom_site_label_2
_geom_bond_distance
P1 O39 1.522(4)
P1 O31 1.531(3)
P1 O28 1.534(4)
P1 O26 1.568(3)
P2 O1 1.523(3)
P2 O20 1.525(4)
P2 O42 1.533(3)
P2 O10 1.573(3)
W1 O51 1.706(4)
W1 O16 1.873(3)
W1 O55 1.907(4)
W1 O11 1.914(4)
W1 O29 1.950(3)
W1 O39 2.342(3)
W2 O54 1.696(4)
W2 O18 1.892(3)
W2 O7 1.895(3)
W2 O50 1.909(4)
W2 O44 1.933(3)
W2 O1 2.366(3)
W3 O56 1.705(4)
W3 O9 1.878(3)
W3 O40 1.891(4)
W3 O45 1.926(4)
W3 O17 1.941(3)
W3 O10 2.388(3)
W4 O61 1.705(4)
W4 O30 1.892(3)
W4 O60 1.897(3)
W4 O55 1.912(3)
W4 O3 1.927(3)
W4 O39 2.381(3)
W5 O32 1.707(4)
W5 O8 1.877(3)
W5 O21 1.896(3)
W5 O6 1.898(3)
W5 O5 1.953(3)
W5 O20 2.368(3)
W6 O59 1.707(4)
W6 O12 1.902(4)
W6 O27 1.910(3)
W6 O23 1.911(4)
W6 O43 1.920(3)
W6 O31 2.370(3)
W7 O47 1.711(4)
W7 O22 1.882(4)
W7 O17 1.884(3)
W7 O21 1.921(3)
W7 O2 1.946(3)
W7 O20 2.370(3)
W8 O62 1.715(4)
W8 O29 1.871(4)
W8 O34 1.912(4)
W8 O53 1.920(4)
W8 O14 1.920(4)
W8 O26 2.406(3)
W9 O25 1.693(4)
W9 O3 1.856(3)
W9 O13 1.905(3)
W9 O18 1.907(3)
W9 O48 1.985(3)
W9 O42 2.370(3)
W10 O52 1.695(4)
W10 O7 1.887(3)
W10 O23 1.903(4)
W10 O30 1.904(3)
W10 O57 1.949(3)
W10 O31 2.361(3)
W11 O49 1.706(4)
W11 O4 1.870(3)
W11 O27 1.905(3)
W11 O53 1.911(4)
W11 O41 1.975(4)
W11 O26 2.401(3)
W12 O38 1.706(4)
W12 O6 1.904(4)
W12 O13 1.907(4)
W12 O15 1.907(3)
W12 O16 1.926(3)
W12 O42 2.364(3)
W13 O58 1.708(4)
W13 O43 1.882(3)
W13 O50 1.901(4)
W13 O22 1.909(4)
W13 O9 1.947(3)
W13 O1 2.364(3)
W14 O24 1.736(3)
W14 O48 1.847(3)
W14 O44 1.888(3)
W14 O33 1.911(3)
W14 O40 1.950(3)
W14 O10 2.335(3)
W15 O37 1.735(3)
W15 O41 1.876(4)
W15 O57 1.887(3)
W15 O34 1.927(4)
W15 O60 1.932(3)
W15 O26 2.355(3)
W16 O35 1.709(4)
W16 O11 1.876(4)
W16 O14 1.908(3)
W16 O19 1.922(3)
W16 O8 1.926(3)
W16 O28 2.359(3)
W17 O36 1.713(4)
W17 O2 1.865(3)
W17 O19 1.891(3)
W17 O12 1.905(4)
W17 O4 1.972(3)
W17 O28 2.374(3)
W18 O46 1.703(4)
W18 O5 1.886(3)
W18 O45 1.904(4)
W18 O15 1.908(3)
W18 O33 1.960(3)
W18 O10 2.420(3)
Mn1 O5W 2.122(4)
Mn1 O24 2.196(4)
Mn1 N1 2.264(4)
Mn1 N4 2.274(5)
Mn1 N3 2.274(5)
Mn1 N2 2.275(4)
Mn2 O6W 2.166(4)
Mn2 O37 2.182(4)
Mn2 N9 2.268(5)
Mn2 N11 2.270(5)
Mn2 N10 2.283(5)
Mn2 N8 2.297(4)
Mn3 N13 2.215(5)
Mn3 N7 2.221(5)
Mn3 N14 2.227(5)
Mn3 N6 2.238(5)
Mn3 N12 2.293(5)
Mn3 N5 2.302(5)
C1 N1 1.367(6)
C1 C26 1.389(8)
C1 C9 1.438(7)
C2 N9 1.356(7)
C2 C15 1.408(8)
C2 C11 1.442(7)
C3 C6 1.364(8)
C3 C7 1.401(8)
C4 N3 1.360(7)
C4 C22 1.424(8)
C4 C14 1.428(8)
C5 N1 1.321(6)
C5 C10 1.404(8)
C6 C15 1.400(8)
C7 N9 1.321(6)
C8 N11 1.368(7)
C8 C23 1.405(8)
C8 C13 1.440(8)
C9 N2 1.356(7)
C9 C37 1.409(8)
C10 C12 1.351(8)
C11 N8 1.356(7)
C11 C43 1.411(8)
C12 C26 1.399(8)
C13 N10 1.368(7)
C13 C27 1.392(8)
C14 N4 1.372(7)
C14 C17 1.403(8)
C15 C53 1.434(8)
C16 N13 1.366(7)
C16 C40 1.406(8)
C16 C29 1.425(9)
C17 C44 1.417(9)
C17 C52 1.421(9)
C18 C41 1.351(9)
C18 C23 1.450(9)
C19 N8 1.332(7)
C19 C32 1.388(8)
C20 N12 1.357(8)
C20 C63 1.411(9)
C20 C35 1.421(9)
C21 N4 1.322(7)
C21 C49 1.393(8)
C22 C58 1.422(10)
C22 C48 1.422(9)
C23 C34 1.395(9)
C24 N2 1.329(7)
C24 C33 1.393(8)
C25 N10 1.308(7)
C25 C36 1.390(8)
C26 C50 1.437(8)
C27 C41 1.421(9)
C27 C38 1.420(9)
C28 N6 1.373(7)
C28 C46 1.391(8)
C28 C42 1.445(9)
C29 N5 1.344(8)
C29 C31 1.435(9)
C30 N3 1.333(7)
C30 C55 1.396(9)
C31 C68 1.409(11)
C31 C73 1.441(11)
C32 C60 1.344(9)
C33 C54 1.368(9)
C34 C59 1.368(10)
C35 N7 1.357(7)
C35 C65 1.422(9)
C36 C38 1.351(9)
C37 C54 1.409(9)
C37 C71 1.415(9)
C39 N11 1.325(7)
C39 C59 1.404(9)
C40 C61 1.380(11)
C40 C74 1.438(10)
C42 N14 1.355(7)
C42 C64 1.407(8)
C43 C60 1.405(8)
C43 C75 1.413(9)
C44 C49 1.358(9)
C45 N13 1.317(9)
C45 C72 1.377(10)
C46 C81 1.420(10)
C46 C82 1.426(10)
C47 N5 1.338(9)
C47 C69 1.413(10)
C48 C55 1.333(10)
C50 C71 1.358(9)
C51 N14 1.345(8)
C51 C80 1.399(11)
C52 C58 1.344(10)
C53 C75 1.352(9)
C56 C62 1.367(12)
C56 C65 1.371(12)
C57 N6 1.325(8)
C57 C67 1.391(10)
C61 C72 1.356(11)
C62 C70 1.389(11)
C63 C77' 1.256(16)
C63 C79 1.420(13)
C63 C84 1.72(3)
C64 C83 1.403(10)
C64 C76 1.409(11)
C65 C66 1.432(12)
C66 C79 1.302(14)
C67 C82 1.341(12)
C68 C69 1.326(11)
C70 N7 1.330(8)
C73 C74 1.337(12)
C76 C81 1.360(12)
C77 C78 1.21(2)
C77 C84 1.31(3)
C77' C84' 1.365(17)
C78 N12 1.336(9)
C78 C84' 1.561(17)
C80 C83 1.338(12)
